data_1574942
loop_
_publ_author_name
'Song, Yanqing'
'Tsuji, Yuta'
'Sugimoto, Kunihisa'
'Kikuchi, Takashi'
'Shi, Yuxin'
'Murakami, Yusuke'
'Hiramatsu, Kotaro'
'Le Ouay, Benjamin'
'Ohba, Masaaki'
'Ohtani, Ryo'

_publ_section_title
;
 A ferroelectric proton conductor with colossal polarization induced by
 in-plane symmetry breaking in a two-dimensional coordination polymer.
;
_journal_issue 29
_journal_name_full 'Chemical science'
_journal_page_first 13413
_journal_page_last 13421
_journal_paper_doi 10.1039/d4sc08700c
_journal_volume 16
_journal_year 2025
_chemical_formula_moiety 'C38 H28 Mn2 N10 O4 Re'
_chemical_formula_sum 'C38 H28 Mn2 N10 O4 Re'
_chemical_formula_weight 984.78
_space_group_crystal_system tetragonal
_space_group_IT_number 130
_space_group_name_Hall '-P 4a 2ac'
_space_group_name_H-M_alt 'P 4/n c c :2'
_atom_sites_solution_hydrogens geom
_audit_creation_date 2024-11-28
_audit_creation_method
;
Olex2 1.5
(compiled 2024.02.16 svn.r378c4104 for OlexSys, GUI svn.r6928)
;
_audit_update_record
;
2024-12-16 deposited with the CCDC.	2025-06-02 downloaded from the CCDC.
;
_cell_angle_alpha 90
_cell_angle_beta 90
_cell_angle_gamma 90
_cell_formula_units_Z 4
_cell_length_a 14.4217(4)
_cell_length_b 14.4217(4)
_cell_length_c 18.3812(9)
_cell_measurement_reflns_used 7791
_cell_measurement_temperature 330
_cell_measurement_theta_max 29.5530
_cell_measurement_theta_min 2.5720
_cell_volume 3823.0(2)
_computing_cell_refinement 'CrysAlisPro 1.171.39.46e (Rigaku OD, 2018)'
_computing_data_collection 'CrysAlisPro 1.171.39.46e (Rigaku OD, 2018)'
_computing_data_reduction 'CrysAlisPro 1.171.39.46e (Rigaku OD, 2018)'
_computing_molecular_graphics 'Olex2 1.5 (Dolomanov et al., 2009)'
_computing_publication_material 'Olex2 1.5 (Dolomanov et al., 2009)'
_computing_structure_refinement 'SHELXL 2018/3 (Sheldrick, 2015)'
_computing_structure_solution 'SHELXT 2018/2 (Sheldrick, 2018)'
_diffrn_ambient_temperature 330.00
_diffrn_measured_fraction_theta_full 0.998
_diffrn_measured_fraction_theta_max 0.904
_diffrn_measurement_details
;
List of Runs (angles in degrees, time in seconds):

  # Type    Start    End  Width  t~exp~   \w     \q     \k     \f   Frames
#--------------------------------------------------------------------------
  1  \w     34.00  61.00   0.50    2.00    --    5.00  45.00  30.00   54
  2  \w      2.00  27.00   0.50    2.00    --    5.00  45.00  30.00   50
  3  \w    -99.00   8.00   0.50    2.00    --  -10.20  45.00  60.00  214
;
_diffrn_measurement_device 'four-circle diffractometer'
_diffrn_measurement_device_type 'XtaLAB AFC10 (RCD3): fixed-chi single'
_diffrn_measurement_method '\w scans'
_diffrn_radiation_type MoK\a
_diffrn_radiation_wavelength 0.71073
_diffrn_reflns_av_R_equivalents 0.0249
_diffrn_reflns_av_unetI/netI 0.0198
_diffrn_reflns_Laue_measured_fraction_full 0.998
_diffrn_reflns_Laue_measured_fraction_max 0.904
_diffrn_reflns_limit_h_max 19
_diffrn_reflns_limit_h_min -20
_diffrn_reflns_limit_k_max 18
_diffrn_reflns_limit_k_min -16
_diffrn_reflns_limit_l_max 25
_diffrn_reflns_limit_l_min -25
_diffrn_reflns_number 17597
_diffrn_reflns_point_group_measured_fraction_full 0.998
_diffrn_reflns_point_group_measured_fraction_max 0.904
_diffrn_reflns_theta_full 25.242
_diffrn_reflns_theta_max 30.990
_diffrn_reflns_theta_min 2.628
_exptl_absorpt_coefficient_mu 3.863
_exptl_absorpt_correction_T_max 1.00000
_exptl_absorpt_correction_T_min 0.61930
_exptl_absorpt_correction_type multi-scan
_exptl_absorpt_process_details
;
CrysAlisPro 1.171.39.46e (Rigaku Oxford Diffraction, 2018)
Empirical absorption correction using spherical harmonics,
 implemented in SCALE3 ABSPACK scaling algorithm.
;
_exptl_crystal_colour brown
_exptl_crystal_colour_primary brown
_exptl_crystal_density_diffrn 1.711
_exptl_crystal_description block
_exptl_crystal_F_000 1932
_exptl_crystal_size_max 0.3
_exptl_crystal_size_mid 0.3
_exptl_crystal_size_min 0.2
_refine_diff_density_max 1.918
_refine_diff_density_min -1.282
_refine_diff_density_rms 0.087
_refine_ls_extinction_method none
_refine_ls_goodness_of_fit_ref 1.146
_refine_ls_hydrogen_treatment constr
_refine_ls_matrix_type full
_refine_ls_number_parameters 129
_refine_ls_number_reflns 2765
_refine_ls_number_restraints 25
_refine_ls_restrained_S_all 1.194
_refine_ls_R_factor_all 0.0594
_refine_ls_R_factor_gt 0.0392
_refine_ls_shift/su_max 0.001
_refine_ls_shift/su_mean 0.000
_refine_ls_structure_factor_coef Fsqd
_refine_ls_weighting_details 'w=1/[\s^2^(Fo^2^)+(0.0330P)^2^+6.6915P] where P=(Fo^2^+2Fc^2^)/3'
_refine_ls_weighting_scheme calc
_refine_ls_wR_factor_gt 0.0840
_refine_ls_wR_factor_ref 0.0904
_reflns_Friedel_coverage 0.000
_reflns_number_gt 2123
_reflns_number_total 2765
_reflns_threshold_expression 'I > 2\s(I)'
_cod_data_source_file d4sc08700c2.cif
_cod_data_source_block mnremecn_330_c_2
_cod_depositor_comments 'Adding full bibliography for 1574937--1574947.cif.'
_cod_original_cell_volume 3823.0(3)
_cod_original_sg_symbol_H-M 'P 4/n c c'
_cod_database_code 1574942
_shelx_shelxl_version_number 2018/3
_shelx_space_group_comment
;
The symmetry employed for this shelxl refinement is uniquely defined
by the following loop, which should always be used as a source of
symmetry information in preference to the above space-group names.
They are only intended as comments.
;
_shelx_estimated_absorpt_t_max 0.512
_shelx_estimated_absorpt_t_min 0.390
_olex2_refinement_description
;
1. Fixed Uiso
 At 1.2 times of:
  All C(H) groups, All C(H,H) groups
2. Restrained distances
 C8-C8_$1
 1.54 with sigma of 0.02
3. Uiso/Uaniso restraints and constraints
Re1 \\sim N4 \\sim C10 \\sim C11: within 2.5A with sigma of 0.01 and sigma for
terminal atoms of 0.02 within 2.5A
4.a Secondary CH2 refined with riding coordinates:
 C8(H8A,H8B)
4.b Aromatic/amide H refined with riding coordinates:
 C2(H2), C7(H7), C3(H3), C4(H4), C5(H5)
;
_olex2_submission_special_instructions 'No special instructions were received'
_oxdiff_exptl_absorpt_empirical_details
;
Empirical correction (ABSPACK) includes:
- Absorption correction using spherical harmonics
- Frame scaling
;

loop_
_space_group_symop_operation_xyz
'x, y, z'
'-x+1/2, -y+1/2, z'
'-y+1/2, x, z'
'y, -x+1/2, z'
'-x, y+1/2, -z+1/2'
'x+1/2, -y, -z+1/2'
'y+1/2, x+1/2, -z+1/2'
'-y, -x, -z+1/2'
'-x, -y, -z'
'x-1/2, y-1/2, -z'
'y-1/2, -x, -z'
'-y, x-1/2, -z'
'x, -y-1/2, z-1/2'
'-x-1/2, y, z-1/2'
'-y-1/2, -x-1/2, z-1/2'
'y, x, z-1/2'

loop_
_atom_site_label
_atom_site_type_symbol
_atom_site_fract_x
_atom_site_fract_y
_atom_site_fract_z
_atom_site_U_iso_or_equiv
_atom_site_adp_type
_atom_site_occupancy
_atom_site_site_symmetry_order
_atom_site_calc_flag
_atom_site_refinement_flags_posn
_atom_site_refinement_flags_adp
_atom_site_refinement_flags_occupancy
_atom_site_disorder_assembly
_atom_site_disorder_group
Re1 Re 0.750000 0.750000 0.33258(2) 0.03997(10) Uani 1 4 d S TU P . .
Mn1 Mn 0.44790(3) 0.55210(3) 0.250000 0.03819(18) Uani 1 2 d S T P . .
O1 O 0.3577(2) 0.5854(2) 0.31902(16) 0.0553(7) Uani 1 1 d . . . . .
C1 C 0.3461(3) 0.5544(3) 0.3859(2) 0.0501(9) Uani 1 1 d . . . . .
C10 C 0.750000 0.750000 0.1474(7) 0.091(3) Uani 1 4 d S TU P . .
N1 N 0.4936(3) 0.4498(3) 0.3118(2) 0.0656(11) Uani 1 1 d . . . . .
C9 C 0.6231(3) 0.6836(3) 0.3156(3) 0.0587(11) Uani 1 1 d . . . . .
N3 N 0.750000 0.750000 0.4227(5) 0.070(2) Uani 1 4 d S T P . .
N2 N 0.5548(3) 0.6474(3) 0.3034(3) 0.0850(15) Uani 1 1 d . . . . .
C6 C 0.3968(4) 0.4806(4) 0.4163(3) 0.0710(15) Uani 1 1 d . . . . .
C2 C 0.2791(3) 0.5953(3) 0.4305(3) 0.0561(11) Uani 1 1 d . . . . .
H2 H 0.244136 0.644497 0.412652 0.067 Uiso 1 1 calc R U . . .
C7 C 0.4668(5) 0.4310(4) 0.3763(3) 0.094(2) Uani 1 1 d . . . . .
H7 H 0.494924 0.381045 0.399407 0.113 Uiso 1 1 calc R U . . .
N4 N 0.750000 0.750000 0.2030(6) 0.101(3) Uani 1 4 d S TU P . .
C3 C 0.2640(3) 0.5646(4) 0.4998(3) 0.0710(14) Uani 1 1 d . . . . .
H3 H 0.218325 0.593156 0.527714 0.085 Uiso 1 1 calc R U . . .
C4 C 0.3136(5) 0.4934(5) 0.5295(3) 0.0922(19) Uani 1 1 d . . . . .
H4 H 0.302591 0.474055 0.576979 0.111 Uiso 1 1 calc R U . . .
C8 C 0.5611(5) 0.3893(4) 0.2756(4) 0.113(3) Uani 1 1 d D . . . .
H8A H 0.603228 0.363565 0.311425 0.136 Uiso 1 1 calc R U . . .
H8B H 0.528983 0.338348 0.252101 0.136 Uiso 1 1 calc R U . . .
C5 C 0.3798(5) 0.4514(5) 0.4881(3) 0.101(2) Uani 1 1 d . . . . .
H5 H 0.414089 0.402787 0.507517 0.121 Uiso 1 1 calc R U . . .
C11 C 0.750000 0.750000 0.0739(10) 0.155(6) Uani 1 4 d S TU P . .

loop_
_atom_site_aniso_label
_atom_site_aniso_U_11
_atom_site_aniso_U_22
_atom_site_aniso_U_33
_atom_site_aniso_U_23
_atom_site_aniso_U_13
_atom_site_aniso_U_12
Re1 0.03328(11) 0.03328(11) 0.05336(18) 0.000 0.000 0.000
Mn1 0.0293(2) 0.0293(2) 0.0560(4) 0.0001(3) 0.0001(3) 0.0016(3)
O1 0.0460(16) 0.0553(17) 0.0646(18) 0.0018(14) 0.0082(14) 0.0172(13)
C1 0.0357(19) 0.048(2) 0.066(3) -0.005(2) 0.0034(19) -0.0022(17)
C10 0.110(5) 0.110(5) 0.053(5) 0.000 0.000 0.000
N1 0.067(3) 0.061(2) 0.069(2) 0.020(2) 0.025(2) 0.033(2)
C9 0.041(2) 0.038(2) 0.097(3) -0.012(2) -0.013(2) 0.0033(18)
N3 0.072(4) 0.072(4) 0.068(5) 0.000 0.000 0.000
N2 0.048(2) 0.060(3) 0.147(4) -0.023(3) -0.024(3) -0.0031(19)
C6 0.071(3) 0.065(3) 0.076(3) 0.018(3) 0.030(3) 0.023(3)
C2 0.0375(19) 0.057(3) 0.074(3) -0.017(2) 0.005(2) -0.0017(18)
C7 0.106(5) 0.087(4) 0.090(4) 0.040(3) 0.035(4) 0.057(4)
N4 0.116(4) 0.116(4) 0.071(5) 0.000 0.000 0.000
C3 0.047(3) 0.082(4) 0.084(3) -0.022(3) 0.023(2) -0.005(2)
C4 0.096(4) 0.104(5) 0.076(4) 0.011(3) 0.038(3) 0.012(4)
C8 0.128(6) 0.102(5) 0.109(5) 0.047(4) 0.054(4) 0.086(4)
C5 0.115(5) 0.096(5) 0.091(4) 0.036(4) 0.047(4) 0.044(4)
C11 0.183(9) 0.183(9) 0.100(9) 0.000 0.000 0.000

loop_
_atom_type_symbol
_atom_type_description
_atom_type_scat_dispersion_real
_atom_type_scat_dispersion_imag
_atom_type_scat_source
C C 0.0033 0.0016 'International Tables Vol C Tables 4.2.6.8 and 6.1.1.4'
H H 0.0000 0.0000 'International Tables Vol C Tables 4.2.6.8 and 6.1.1.4'
Mn Mn 0.3368 0.7283 'International Tables Vol C Tables 4.2.6.8 and 6.1.1.4'
N N 0.0061 0.0033 'International Tables Vol C Tables 4.2.6.8 and 6.1.1.4'
O O 0.0106 0.0060 'International Tables Vol C Tables 4.2.6.8 and 6.1.1.4'
Re Re -1.0185 7.2310 'International Tables Vol C Tables 4.2.6.8 and 6.1.1.4'

loop_
_geom_angle_atom_site_label_1
_geom_angle_atom_site_label_2
_geom_angle_atom_site_label_3
_geom_angle
_geom_angle_site_symmetry_1
_geom_angle_site_symmetry_3
_geom_angle_publ_flag
C9 Re1 C9 88.72(4) 2_665 3_655 ?
C9 Re1 C9 88.72(4) 4_565 . ?
C9 Re1 C9 88.72(4) 3_655 . ?
C9 Re1 C9 88.72(4) 2_665 4_565 ?
C9 Re1 C9 162.8(3) 3_655 4_565 ?
C9 Re1 C9 162.8(3) 2_665 . ?
C9 Re1 N4 81.42(15) . . ?
C9 Re1 N4 81.42(15) 4_565 . ?
C9 Re1 N4 81.42(15) 2_665 . ?
C9 Re1 N4 81.42(15) 3_655 . ?
N3 Re1 C9 98.58(15) . 2_665 ?
N3 Re1 C9 98.58(15) . . ?
N3 Re1 C9 98.58(15) . 4_565 ?
N3 Re1 C9 98.58(15) . 3_655 ?
N3 Re1 N4 180.0 . . ?
O1 Mn1 O1 95.86(18) 8_665 . ?
O1 Mn1 N1 91.92(14) 8_665 8_665 ?
O1 Mn1 N1 172.07(15) 8_665 . ?
O1 Mn1 N1 172.07(15) . 8_665 ?
O1 Mn1 N1 91.92(14) . . ?
O1 Mn1 N2 91.33(17) . . ?
O1 Mn1 N2 92.63(17) . 8_665 ?
O1 Mn1 N2 91.33(17) 8_665 8_665 ?
O1 Mn1 N2 92.63(17) 8_665 . ?
N1 Mn1 N1 80.4(2) 8_665 . ?
N1 Mn1 N2 88.7(2) . . ?
N1 Mn1 N2 86.8(2) . 8_665 ?
N1 Mn1 N2 88.7(2) 8_665 8_665 ?
N1 Mn1 N2 86.8(2) 8_665 . ?
N2 Mn1 N2 174.1(2) . 8_665 ?
C1 O1 Mn1 129.1(3) . . ?
O1 C1 C6 124.0(4) . . ?
O1 C1 C2 119.4(4) . . ?
C2 C1 C6 116.5(4) . . ?
N4 C10 C11 180.0 . . ?
C7 N1 Mn1 126.3(3) . . ?
C7 N1 C8 119.8(4) . . ?
C8 N1 Mn1 113.9(3) . . ?
N2 C9 Re1 177.1(6) . . ?
C9 N2 Mn1 160.9(5) . . ?
C1 C6 C7 122.5(4) . . ?
C5 C6 C1 120.5(5) . . ?
C5 C6 C7 117.0(5) . . ?
C1 C2 H2 119.3 . . ?
C3 C2 C1 121.4(5) . . ?
C3 C2 H2 119.3 . . ?
N1 C7 C6 125.6(5) . . ?
N1 C7 H7 117.2 . . ?
C6 C7 H7 117.2 . . ?
C10 N4 Re1 180.0 . . ?
C2 C3 H3 118.9 . . ?
C4 C3 C2 122.2(5) . . ?
C4 C3 H3 118.9 . . ?
C3 C4 H4 120.7 . . ?
C5 C4 C3 118.6(5) . . ?
C5 C4 H4 120.7 . . ?
N1 C8 H8A 109.6 . . ?
N1 C8 H8B 109.6 . . ?
C8 C8 N1 110.2(4) 8_665 . ?
C8 C8 H8A 109.6 8_665 . ?
C8 C8 H8B 109.6 8_665 . ?
H8A C8 H8B 108.1 . . ?
C6 C5 H5 119.5 . . ?
C4 C5 C6 120.9(6) . . ?
C4 C5 H5 119.5 . . ?

loop_
_geom_bond_atom_site_label_1
_geom_bond_atom_site_label_2
_geom_bond_distance
_geom_bond_site_symmetry_2
_geom_bond_publ_flag
Re1 C9 2.088(4) 2_665 ?
Re1 C9 2.088(4) . ?
Re1 C9 2.088(4) 3_655 ?
Re1 C9 2.088(4) 4_565 ?
Re1 N3 1.656(8) . ?
Re1 N4 2.382(12) . ?
Mn1 O1 1.879(3) 8_665 ?
Mn1 O1 1.879(3) . ?
Mn1 N1 1.975(4) 8_665 ?
Mn1 N1 1.975(4) . ?
Mn1 N2 2.287(4) . ?
Mn1 N2 2.287(4) 8_665 ?
O1 C1 1.320(5) . ?
C1 C6 1.407(6) . ?
C1 C2 1.398(6) . ?
C10 N4 1.022(16) . ?
C10 C11 1.351(19) . ?
N1 C7 1.275(7) . ?
N1 C8 1.466(6) . ?
C9 N2 1.137(6) . ?
C6 C7 1.439(7) . ?
C6 C5 1.407(7) . ?
C2 H2 0.9300 . ?
C2 C3 1.366(7) . ?
C7 H7 0.9300 . ?
C3 H3 0.9300 . ?
C3 C4 1.366(8) . ?
C4 H4 0.9300 . ?
C4 C5 1.363(8) . ?
C8 C8 1.382(10) 8_665 ?
C8 H8A 0.9700 . ?
C8 H8B 0.9700 . ?
C5 H5 0.9300 . ?

loop_
_geom_torsion_atom_site_label_1
_geom_torsion_atom_site_label_2
_geom_torsion_atom_site_label_3
_geom_torsion_atom_site_label_4
_geom_torsion
_geom_torsion_site_symmetry_1
_geom_torsion_site_symmetry_2
_geom_torsion_site_symmetry_3
_geom_torsion_site_symmetry_4
_geom_torsion_publ_flag
Mn1 O1 C1 C6 -6.6(7) . . . . ?
Mn1 O1 C1 C2 174.1(3) . . . . ?
Mn1 N1 C7 C6 0.8(11) . . . . ?
Mn1 N1 C8 C8 29.7(11) . . . 8_665 ?
O1 Mn1 O1 C1 -173.5(4) 8_665 . . . ?
O1 C1 C6 C7 -0.4(9) . . . . ?
O1 C1 C6 C5 -179.7(6) . . . . ?
O1 C1 C2 C3 179.2(4) . . . . ?
C1 C6 C7 N1 3.3(11) . . . . ?
C1 C6 C5 C4 0.4(11) . . . . ?
C1 C2 C3 C4 0.7(8) . . . . ?
N1 Mn1 O1 C1 8.0(4) . . . . ?
N2 Mn1 O1 C1 -80.7(4) . . . . ?
N2 Mn1 O1 C1 94.9(4) 8_665 . . . ?
C6 C1 C2 C3 -0.2(7) . . . . ?
C2 C1 C6 C7 178.9(6) . . . . ?
C2 C1 C6 C5 -0.3(8) . . . . ?
C2 C3 C4 C5 -0.6(10) . . . . ?
C7 N1 C8 C8 -153.3(9) . . . 8_665 ?
C7 C6 C5 C4 -178.9(7) . . . . ?
C3 C4 C5 C6 0.1(12) . . . . ?
C8 N1 C7 C6 -175.7(7) . . . . ?
C5 C6 C7 N1 -177.5(7) . . . . ?
